data_7708716
loop_
_publ_author_name
'Rei\&s, Andreas'
'Donsbach, Carsten'
'Feldmann, Claus'

_publ_section_title
;
 Insights into the naphthalenide-driven synthesis and reactivity of
 zerovalent iron nanoparticles
;
_journal_name_full 'Dalton Transactions'
_journal_paper_doi 10.1039/D1DT02523F
_journal_year 2021
_chemical_formula_moiety 'C12 H24 Fe I2 O6'
_chemical_formula_sum 'C12 H24 Fe I2 O6'
_chemical_formula_weight 573.96
_chemical_properties_physical Air-sensitive,Moisture-sensitive,Oxygen-sensitive
_space_group_crystal_system monoclinic
_space_group_IT_number 15
_space_group_name_Hall '-C 2yc'
_space_group_name_H-M_alt 'C 1 2/c 1'
_atom_sites_solution_hydrogens geom
_audit_creation_date 2021-07-27
_audit_creation_method
;
Olex2 1.3
(compiled 2020.11.12 svn.r5f609507 for OlexSys, GUI svn.r6272)
;
_audit_update_record
;
2021-07-27 deposited with the CCDC.	2021-10-14 downloaded from the CCDC.
;
_cell_angle_alpha 90
_cell_angle_beta 94.621(8)
_cell_angle_gamma 90
_cell_formula_units_Z 8
_cell_length_a 10.8282(11)
_cell_length_b 12.0337(13)
_cell_length_c 28.367(3)
_cell_measurement_reflns_used 6121
_cell_measurement_temperature 300
_cell_measurement_theta_max 28.46
_cell_measurement_theta_min 2.53
_cell_volume 3684.3(7)
_computing_cell_refinement
;
X-Area Recipe 1.33.0.0 (STOE, 2015)
;
_computing_data_collection
;
X-Area WinXpose 2.0.22.0 (STOE, 2016)
;
_computing_data_reduction
;
X-Area Integrate 1.72.0.0 (STOE, 2018)
X-Area LANA 1.71.6.0 (STOE, 2017)
;
_computing_molecular_graphics 'Olex2 1.3 (Dolomanov et al., 2009)'
_computing_publication_material 'Olex2 1.3 (Dolomanov et al., 2009)'
_computing_structure_refinement 'XL  (Sheldrick, 2008)'
_computing_structure_solution 'olex2.solve (Bourhis et al., 2015)'
_diffrn_ambient_temperature 300
_diffrn_detector_area_resol_mean 6.67
_diffrn_detector_type 'STOE Imaging Plate'
_diffrn_measured_fraction_theta_full 0.997
_diffrn_measured_fraction_theta_max 0.997
_diffrn_measurement_details
;
 150 frames, detector distance = 100 mm
;
_diffrn_measurement_device '2-circle diffractometer'
_diffrn_measurement_device_type 'STOE IPDS II'
_diffrn_measurement_method 'rotation method, \w scans'
_diffrn_radiation_type MoK\a
_diffrn_radiation_wavelength 0.71073
_diffrn_reflns_av_R_equivalents 0.0629
_diffrn_reflns_av_unetI/netI 0.0688
_diffrn_reflns_Laue_measured_fraction_full 0.997
_diffrn_reflns_Laue_measured_fraction_max 0.997
_diffrn_reflns_limit_h_max 12
_diffrn_reflns_limit_h_min -12
_diffrn_reflns_limit_k_max 14
_diffrn_reflns_limit_k_min -12
_diffrn_reflns_limit_l_max 28
_diffrn_reflns_limit_l_min -33
_diffrn_reflns_number 9151
_diffrn_reflns_point_group_measured_fraction_full 0.997
_diffrn_reflns_point_group_measured_fraction_max 0.997
_diffrn_reflns_theta_full 24.999
_diffrn_reflns_theta_max 24.999
_diffrn_reflns_theta_min 2.535
_exptl_absorpt_coefficient_mu 4.190
_exptl_absorpt_correction_T_max 1.0000
_exptl_absorpt_correction_T_min 0.3540
_exptl_absorpt_correction_type multi-scan
_exptl_absorpt_process_details
;
STOE LANA, absorption correction by scaling of reflection intensities.
J. Koziskova, F. Hahn, J. Richter, J. Kozisek, "Comparison of different
absorption corrections on the model structure of tetrakis(\m~2~-acetato)-
diaqua-di-copper(II)", Acta Chimica Slovaca, vol. 9, no. 2, 2016, pp. 136 - 140.
;
_exptl_crystal_colour colourless
_exptl_crystal_colour_primary colourless
_exptl_crystal_density_diffrn 2.069
_exptl_crystal_density_method 'not measured'
_exptl_crystal_description cube
_exptl_crystal_F_000 2208
_exptl_crystal_size_max 0.19
_exptl_crystal_size_mid 0.12
_exptl_crystal_size_min 0.1
_refine_diff_density_max 0.644
_refine_diff_density_min -1.201
_refine_diff_density_rms 0.174
_refine_ls_extinction_method none
_refine_ls_goodness_of_fit_ref 0.863
_refine_ls_hydrogen_treatment constr
_refine_ls_matrix_type full
_refine_ls_number_parameters 190
_refine_ls_number_reflns 3247
_refine_ls_number_restraints 0
_refine_ls_restrained_S_all 0.863
_refine_ls_R_factor_all 0.0621
_refine_ls_R_factor_gt 0.0402
_refine_ls_shift/su_max 0.001
_refine_ls_shift/su_mean 0.000
_refine_ls_structure_factor_coef Fsqd
_refine_ls_weighting_details 'w=1/[\s^2^(Fo^2^)+(0.0592P)^2^] where P=(Fo^2^+2Fc^2^)/3'
_refine_ls_weighting_scheme calc
_refine_ls_wR_factor_gt 0.0960
_refine_ls_wR_factor_ref 0.0994
_reflns_Friedel_coverage 0.000
_reflns_number_gt 2081
_reflns_number_total 3247
_reflns_threshold_expression 'I > 2\s(I)'
_cod_data_source_file d1dt02523f2.cif
_cod_data_source_block compound_4
_cod_original_cell_volume 3684.4(7)
_cod_database_code 7708716
_shelx_shelxl_version_number 2018/3
_audit_contact_author
;
      Prof. Dr. Claus Feldmann
      Karlsruher Institut fuer Technologie (KIT), CS
      Institut fuer Anorganische Chemie (AOC)
      Engesserstr. 15, Geb. 30.45
      76131 Karlsruhe 
      Bundesrepublik Deutschland
;
_shelx_space_group_comment
;
The symmetry employed for this shelxl refinement is uniquely defined
by the following loop, which should always be used as a source of
symmetry information in preference to the above space-group names.
They are only intended as comments.
;
_olex2_refinement_description
;
1. Fixed Uiso
 At 1.2 times of:
  All C(H,H) groups
2.a Secondary CH2 refined with riding coordinates:
 C00A(H00A,H00B), C00B(H00C,H00D), C00C(H00E,H00F), C00D(H00G,H00H), C00E(H00I,
 H00J), C00F(H00K,H00L), C00G(H00M,H00N), C00H(H00O,H00P), C00I(H00Q,H00R),
 C00J(H00S,H00T), C00K(H00U,H00V), C00L(H00W,H00X)
;
_olex2_submission_special_instructions 'No special instructions were received'

loop_
_space_group_symop_operation_xyz
'x, y, z'
'-x, y, -z+1/2'
'x+1/2, y+1/2, z'
'-x+1/2, y+1/2, -z+1/2'
'-x, -y, -z'
'x, -y, z-1/2'
'-x+1/2, -y+1/2, -z'
'x+1/2, -y+1/2, z-1/2'

loop_
_atom_site_label
_atom_site_type_symbol
_atom_site_fract_x
_atom_site_fract_y
_atom_site_fract_z
_atom_site_U_iso_or_equiv
_atom_site_adp_type
_atom_site_occupancy
_atom_site_site_symmetry_order
_atom_site_calc_flag
_atom_site_refinement_flags_posn
_atom_site_refinement_flags_adp
_atom_site_refinement_flags_occupancy
_atom_site_disorder_assembly
_atom_site_disorder_group
I001 I 0.78476(4) 0.45762(4) 0.54336(2) 0.05282(17) Uani 1 1 d . . . . .
I002 I 0.78686(5) 0.74617(4) 0.69869(2) 0.06031(18) Uani 1 1 d . . . . .
Fe03 Fe 0.78302(8) 0.60596(7) 0.61971(4) 0.0420(2) Uani 1 1 d . . . . .
O004 O 0.8315(4) 0.7484(3) 0.57187(17) 0.0491(12) Uani 1 1 d . . . . .
O005 O 0.6074(4) 0.6797(3) 0.58432(16) 0.0457(11) Uani 1 1 d . . . . .
O006 O 0.6240(4) 0.4914(4) 0.65601(17) 0.0512(12) Uani 1 1 d . . . . .
O007 O 0.8797(4) 0.4749(4) 0.66432(18) 0.0535(12) Uani 1 1 d . . . . .
O008 O 0.9943(4) 0.6323(4) 0.62369(19) 0.0577(13) Uani 1 1 d . . . . .
O009 O 0.3756(5) 0.5865(5) 0.6334(3) 0.0809(18) Uani 1 1 d . . . . .
C00A C 0.6202(6) 0.7735(5) 0.5542(3) 0.0527(19) Uani 1 1 d . . . . .
H00A H 0.550762 0.823675 0.556329 0.063 Uiso 1 1 calc R U . . .
H00B H 0.621483 0.749345 0.521663 0.063 Uiso 1 1 calc R U . . .
C00B C 0.9542(6) 0.7906(6) 0.5794(3) 0.0535(19) Uani 1 1 d . . . . .
H00C H 0.962666 0.835892 0.607787 0.064 Uiso 1 1 calc R U . . .
H00D H 0.974649 0.835546 0.552772 0.064 Uiso 1 1 calc R U . . .
C00C C 0.5012(6) 0.6105(6) 0.5678(3) 0.0557(19) Uani 1 1 d . . . . .
H00E H 0.521193 0.533213 0.574501 0.067 Uiso 1 1 calc R U . . .
H00F H 0.486428 0.618326 0.533761 0.067 Uiso 1 1 calc R U . . .
C00D C 0.8083(7) 0.4182(7) 0.6975(3) 0.065(2) Uani 1 1 d . . . . .
H00G H 0.795996 0.465571 0.724395 0.078 Uiso 1 1 calc R U . . .
H00H H 0.850034 0.350845 0.708781 0.078 Uiso 1 1 calc R U . . .
C00E C 0.5410(7) 0.5295(7) 0.6903(3) 0.062(2) Uani 1 1 d . . . . .
H00I H 0.589384 0.554356 0.718585 0.075 Uiso 1 1 calc R U . . .
H00J H 0.489411 0.468111 0.698961 0.075 Uiso 1 1 calc R U . . .
C00F C 0.7384(6) 0.8315(6) 0.5697(3) 0.0567(19) Uani 1 1 d . . . . .
H00K H 0.756312 0.888780 0.547177 0.068 Uiso 1 1 calc R U . . .
H00L H 0.733248 0.865523 0.600453 0.068 Uiso 1 1 calc R U . . .
C00G C 0.3857(6) 0.6399(7) 0.5902(3) 0.064(2) Uani 1 1 d . . . . .
H00M H 0.383825 0.719632 0.595187 0.076 Uiso 1 1 calc R U . . .
H00N H 0.314664 0.620414 0.568816 0.076 Uiso 1 1 calc R U . . .
C00H C 0.6880(7) 0.3916(6) 0.6712(3) 0.0563(19) Uani 1 1 d . . . . .
H00O H 0.702217 0.346264 0.643877 0.068 Uiso 1 1 calc R U . . .
H00P H 0.637195 0.349186 0.691381 0.068 Uiso 1 1 calc R U . . .
C00I C 1.0368(6) 0.6915(6) 0.5847(3) 0.061(2) Uani 1 1 d . . . . .
H00Q H 1.029507 0.646439 0.556247 0.073 Uiso 1 1 calc R U . . .
H00R H 1.122619 0.713795 0.591127 0.073 Uiso 1 1 calc R U . . .
C00J C 1.0058(7) 0.4934(7) 0.6797(3) 0.069(2) Uani 1 1 d . . . . .
H00S H 1.045279 0.424118 0.689827 0.083 Uiso 1 1 calc R U . . .
H00T H 1.012237 0.544848 0.706154 0.083 Uiso 1 1 calc R U . . .
C00K C 1.0655(7) 0.5400(7) 0.6397(3) 0.066(2) Uani 1 1 d . . . . .
H00U H 1.149591 0.562656 0.649589 0.079 Uiso 1 1 calc R U . . .
H00V H 1.068177 0.485205 0.614756 0.079 Uiso 1 1 calc R U . . .
C00L C 0.4608(8) 0.6219(7) 0.6713(3) 0.068(2) Uani 1 1 d . . . . .
H00W H 0.415189 0.651968 0.696415 0.081 Uiso 1 1 calc R U . . .
H00X H 0.512415 0.680789 0.660165 0.081 Uiso 1 1 calc R U . . .

loop_
_atom_site_aniso_label
_atom_site_aniso_U_11
_atom_site_aniso_U_22
_atom_site_aniso_U_33
_atom_site_aniso_U_23
_atom_site_aniso_U_13
_atom_site_aniso_U_12
I001 0.0564(3) 0.0505(3) 0.0514(3) -0.0040(2) 0.0031(2) 0.0068(2)
I002 0.0608(3) 0.0662(3) 0.0547(4) -0.0161(2) 0.0091(2) -0.0015(2)
Fe03 0.0354(5) 0.0445(5) 0.0462(6) -0.0005(4) 0.0039(4) 0.0030(4)
O004 0.039(3) 0.047(3) 0.062(3) 0.002(2) 0.010(2) -0.007(2)
O005 0.037(2) 0.052(3) 0.048(3) 0.005(2) 0.003(2) -0.003(2)
O006 0.047(3) 0.064(3) 0.043(3) 0.008(2) 0.006(2) 0.003(2)
O007 0.045(3) 0.063(3) 0.052(3) 0.008(2) -0.001(2) 0.004(2)
O008 0.034(3) 0.074(3) 0.066(4) -0.003(3) 0.008(2) 0.005(2)
O009 0.041(3) 0.107(4) 0.095(5) 0.018(4) 0.010(3) -0.011(3)
C00A 0.051(4) 0.045(4) 0.060(5) 0.015(4) -0.004(4) 0.006(3)
C00B 0.050(4) 0.056(4) 0.056(5) -0.003(4) 0.009(4) -0.016(3)
C00C 0.040(4) 0.067(5) 0.060(5) -0.008(4) 0.000(4) -0.012(3)
C00D 0.061(5) 0.066(5) 0.066(6) 0.017(4) -0.004(4) 0.011(4)
C00E 0.057(5) 0.087(6) 0.046(5) 0.002(4) 0.018(4) -0.003(4)
C00F 0.062(5) 0.050(4) 0.059(5) 0.004(4) 0.008(4) -0.003(4)
C00G 0.035(4) 0.082(5) 0.073(6) 0.009(5) 0.003(4) 0.002(4)
C00H 0.068(5) 0.049(4) 0.052(5) 0.007(4) 0.001(4) 0.001(4)
C00I 0.040(4) 0.078(5) 0.067(6) -0.005(4) 0.016(4) -0.010(4)
C00J 0.045(5) 0.083(6) 0.077(7) 0.001(5) -0.009(4) 0.011(4)
C00K 0.041(4) 0.078(5) 0.079(6) -0.007(5) 0.003(4) 0.011(4)
C00L 0.061(5) 0.085(6) 0.061(6) -0.007(5) 0.025(4) -0.001(4)

loop_
_atom_type_symbol
_atom_type_description
_atom_type_scat_dispersion_real
_atom_type_scat_dispersion_imag
_atom_type_scat_source
C C 0.0033 0.0016 'International Tables Vol C Tables 4.2.6.8 and 6.1.1.4'
H H 0.0000 0.0000 'International Tables Vol C Tables 4.2.6.8 and 6.1.1.4'
Fe Fe 0.3463 0.8444 'International Tables Vol C Tables 4.2.6.8 and 6.1.1.4'
I I -0.4742 1.8119 'International Tables Vol C Tables 4.2.6.8 and 6.1.1.4'
O O 0.0106 0.0060 'International Tables Vol C Tables 4.2.6.8 and 6.1.1.4'

loop_
_geom_angle_atom_site_label_1
_geom_angle_atom_site_label_2
_geom_angle_atom_site_label_3
_geom_angle
_geom_angle_site_symmetry_1
_geom_angle_site_symmetry_3
_geom_angle_publ_flag
I002 Fe03 I001 177.26(4) . . ?
O004 Fe03 I001 90.15(12) . . ?
O004 Fe03 I002 91.96(12) . . ?
O004 Fe03 O006 149.77(16) . . ?
O004 Fe03 O008 69.46(17) . . ?
O005 Fe03 I001 87.98(12) . . ?
O005 Fe03 I002 94.38(12) . . ?
O005 Fe03 O004 70.45(15) . . ?
O005 Fe03 O006 79.40(15) . . ?
O005 Fe03 O008 139.89(17) . . ?
O006 Fe03 I001 90.84(11) . . ?
O006 Fe03 I002 88.22(11) . . ?
O007 Fe03 I001 87.48(13) . . ?
O007 Fe03 I002 89.78(13) . . ?
O007 Fe03 O004 138.72(16) . . ?
O007 Fe03 O005 150.46(17) . . ?
O007 Fe03 O006 71.50(16) . . ?
O007 Fe03 O008 69.55(17) . . ?
O008 Fe03 I001 93.27(12) . . ?
O008 Fe03 I002 85.82(13) . . ?
O008 Fe03 O006 140.58(17) . . ?
C00B O004 Fe03 115.9(4) . . ?
C00F O004 Fe03 111.1(4) . . ?
C00F O004 C00B 114.0(5) . . ?
C00A O005 Fe03 117.2(4) . . ?
C00A O005 C00C 111.7(5) . . ?
C00C O005 Fe03 121.9(4) . . ?
C00E O006 Fe03 126.0(4) . . ?
C00H O006 Fe03 104.7(4) . . ?
C00H O006 C00E 111.9(5) . . ?
C00D O007 Fe03 117.0(4) . . ?
C00J O007 Fe03 117.4(4) . . ?
C00J O007 C00D 115.4(6) . . ?
C00I O008 Fe03 114.4(4) . . ?
C00K O008 Fe03 115.0(4) . . ?
C00K O008 C00I 116.3(5) . . ?
C00G O009 C00L 115.6(6) . . ?
O005 C00A H00A 110.0 . . ?
O005 C00A H00B 110.0 . . ?
O005 C00A C00F 108.5(6) . . ?
H00A C00A H00B 108.4 . . ?
C00F C00A H00A 110.0 . . ?
C00F C00A H00B 110.0 . . ?
O004 C00B H00C 110.5 . . ?
O004 C00B H00D 110.5 . . ?
O004 C00B C00I 106.0(5) . . ?
H00C C00B H00D 108.7 . . ?
C00I C00B H00C 110.5 . . ?
C00I C00B H00D 110.5 . . ?
O005 C00C H00E 109.0 . . ?
O005 C00C H00F 109.0 . . ?
O005 C00C C00G 113.0(6) . . ?
H00E C00C H00F 107.8 . . ?
C00G C00C H00E 109.0 . . ?
C00G C00C H00F 109.0 . . ?
O007 C00D H00G 110.6 . . ?
O007 C00D H00H 110.6 . . ?
O007 C00D C00H 105.7(6) . . ?
H00G C00D H00H 108.7 . . ?
C00H C00D H00G 110.6 . . ?
C00H C00D H00H 110.6 . . ?
O006 C00E H00I 109.3 . . ?
O006 C00E H00J 109.3 . . ?
O006 C00E C00L 111.6(6) . . ?
H00I C00E H00J 108.0 . . ?
C00L C00E H00I 109.3 . . ?
C00L C00E H00J 109.3 . . ?
O004 C00F C00A 105.9(5) . . ?
O004 C00F H00K 110.6 . . ?
O004 C00F H00L 110.6 . . ?
C00A C00F H00K 110.6 . . ?
C00A C00F H00L 110.6 . . ?
H00K C00F H00L 108.7 . . ?
O009 C00G C00C 113.2(6) . . ?
O009 C00G H00M 108.9 . . ?
O009 C00G H00N 108.9 . . ?
C00C C00G H00M 108.9 . . ?
C00C C00G H00N 108.9 . . ?
H00M C00G H00N 107.8 . . ?
O006 C00H C00D 110.7(6) . . ?
O006 C00H H00O 109.5 . . ?
O006 C00H H00P 109.5 . . ?
C00D C00H H00O 109.5 . . ?
C00D C00H H00P 109.5 . . ?
H00O C00H H00P 108.1 . . ?
O008 C00I C00B 104.4(5) . . ?
O008 C00I H00Q 110.9 . . ?
O008 C00I H00R 110.9 . . ?
C00B C00I H00Q 110.9 . . ?
C00B C00I H00R 110.9 . . ?
H00Q C00I H00R 108.9 . . ?
O007 C00J H00S 110.3 . . ?
O007 C00J H00T 110.3 . . ?
O007 C00J C00K 107.2(7) . . ?
H00S C00J H00T 108.5 . . ?
C00K C00J H00S 110.3 . . ?
C00K C00J H00T 110.3 . . ?
O008 C00K C00J 106.8(6) . . ?
O008 C00K H00U 110.4 . . ?
O008 C00K H00V 110.4 . . ?
C00J C00K H00U 110.4 . . ?
C00J C00K H00V 110.4 . . ?
H00U C00K H00V 108.6 . . ?
O009 C00L C00E 112.0(7) . . ?
O009 C00L H00W 109.2 . . ?
O009 C00L H00X 109.2 . . ?
C00E C00L H00W 109.2 . . ?
C00E C00L H00X 109.2 . . ?
H00W C00L H00X 107.9 . . ?

loop_
_geom_bond_atom_site_label_1
_geom_bond_atom_site_label_2
_geom_bond_distance
_geom_bond_site_symmetry_2
_geom_bond_publ_flag
I001 Fe03 2.8079(11) . ?
I002 Fe03 2.8023(11) . ?
Fe03 O004 2.274(4) . ?
Fe03 O005 2.260(4) . ?
Fe03 O006 2.492(4) . ?
Fe03 O007 2.230(5) . ?
Fe03 O008 2.303(4) . ?
O004 C00B 1.422(8) . ?
O004 C00F 1.417(8) . ?
O005 C00A 1.428(7) . ?
O005 C00C 1.466(8) . ?
O006 C00E 1.450(8) . ?
O006 C00H 1.436(8) . ?
O007 C00D 1.437(9) . ?
O007 C00J 1.417(9) . ?
O008 C00I 1.424(9) . ?
O008 C00K 1.407(8) . ?
O009 C00G 1.395(10) . ?
O009 C00L 1.423(10) . ?
C00A H00A 0.9700 . ?
C00A H00B 0.9700 . ?
C00A C00F 1.492(10) . ?
C00B H00C 0.9700 . ?
C00B H00D 0.9700 . ?
C00B C00I 1.490(10) . ?
C00C H00E 0.9700 . ?
C00C H00F 0.9700 . ?
C00C C00G 1.491(9) . ?
C00D H00G 0.9700 . ?
C00D H00H 0.9700 . ?
C00D C00H 1.483(10) . ?
C00E H00I 0.9700 . ?
C00E H00J 0.9700 . ?
C00E C00L 1.486(11) . ?
C00F H00K 0.9700 . ?
C00F H00L 0.9700 . ?
C00G H00M 0.9700 . ?
C00G H00N 0.9700 . ?
C00H H00O 0.9700 . ?
C00H H00P 0.9700 . ?
C00I H00Q 0.9700 . ?
C00I H00R 0.9700 . ?
C00J H00S 0.9700 . ?
C00J H00T 0.9700 . ?
C00J C00K 1.462(11) . ?
C00K H00U 0.9700 . ?
C00K H00V 0.9700 . ?
C00L H00W 0.9700 . ?
C00L H00X 0.9700 . ?

loop_
_geom_torsion_atom_site_label_1
_geom_torsion_atom_site_label_2
_geom_torsion_atom_site_label_3
_geom_torsion_atom_site_label_4
_geom_torsion
_geom_torsion_site_symmetry_1
_geom_torsion_site_symmetry_2
_geom_torsion_site_symmetry_3
_geom_torsion_site_symmetry_4
_geom_torsion_publ_flag
Fe03 O004 C00B C00I 44.5(7) . . . . ?
Fe03 O004 C00F C00A -55.4(6) . . . . ?
Fe03 O005 C00A C00F -25.3(7) . . . . ?
Fe03 O005 C00C C00G 120.9(6) . . . . ?
Fe03 O006 C00E C00L 59.8(9) . . . . ?
Fe03 O006 C00H C00D 47.6(6) . . . . ?
Fe03 O007 C00D C00H 44.8(7) . . . . ?
Fe03 O007 C00J C00K -41.9(8) . . . . ?
Fe03 O008 C00I C00B 48.6(7) . . . . ?
Fe03 O008 C00K C00J -42.8(8) . . . . ?
O004 C00B C00I O008 -58.5(7) . . . . ?
O005 C00A C00F O004 51.6(7) . . . . ?
O005 C00C C00G O009 -86.1(8) . . . . ?
O006 C00E C00L O009 66.8(8) . . . . ?
O007 C00D C00H O006 -62.4(8) . . . . ?
O007 C00J C00K O008 53.0(8) . . . . ?
C00A O005 C00C C00G -93.3(7) . . . . ?
C00B O004 C00F C00A 171.4(6) . . . . ?
C00C O005 C00A C00F -172.9(5) . . . . ?
C00D O007 C00J C00K 173.8(6) . . . . ?
C00E O006 C00H C00D -91.9(7) . . . . ?
C00F O004 C00B C00I 175.4(6) . . . . ?
C00G O009 C00L C00E -119.9(7) . . . . ?
C00H O006 C00E C00L -171.0(6) . . . . ?
C00I O008 C00K C00J 179.5(7) . . . . ?
C00J O007 C00D C00H -170.7(6) . . . . ?
C00K O008 C00I C00B -173.4(6) . . . . ?
C00L O009 C00G C00C 69.4(9) . . . . ?
